data_2007763
loop_
_publ_author_name
'Zheng, Li-Min'
'Schmalle, Helmut W.'
'Ferlay, Sylvie'
'Decurtins, Silvio'

_publ_section_title
;
 A Dinuclear Vanadyl--Oxalate Compound
;
_journal_issue 10
_journal_name_full 'Acta Crystallographica Section C'
_journal_page_first 1435
_journal_page_last 1438
_journal_paper_doi 10.1107/S0108270198006520
_journal_volume 54
_journal_year 1998
_chemical_formula_moiety '(C24 H20 P)2 [V2 O2 (C2 O4)3 (H2 O)2] , 8H2 O'
_chemical_formula_sum 'C54 H60 O24 P2 V2'
_chemical_formula_weight 1256.88
_chemical_name_systematic
;
 bis(tetraphenylphosphonium) \m-oxalato-O^1^,O^2^:O^1^',O^2^'
-bis[aqua(oxalato-O^1^,O^2^)oxovanadium(IV)] octahydrate
;
_space_group_IT_number 2
_symmetry_cell_setting triclinic
_symmetry_space_group_name_Hall '-P 1'
_symmetry_space_group_name_H-M 'P -1'
_audit_creation_method SHELXL
_cell_angle_alpha 66.39(3)
_cell_angle_beta 74.97(3)
_cell_angle_gamma 80.84(3)
_cell_formula_units_Z 1
_cell_length_a 9.571(4)
_cell_length_b 12.773(6)
_cell_length_c 13.486(6)
_cell_measurement_reflns_used 25
_cell_measurement_temperature 296(2)
_cell_measurement_theta_max 11.4
_cell_measurement_theta_min 6.7
_cell_volume 1456.1(12)
_computing_cell_refinement 'CAD-4 Software'
_computing_data_collection 'CAD-4 Software (Enraf-Nonius, 1989)'
_computing_data_reduction 'MolEN (Fair, 1990)'
_computing_molecular_graphics 'PLATON (Spek, 1990) and SCHAKAL86 (Keller, 1986)'
_computing_publication_material SHELXL97
_computing_structure_refinement 'SHELXL97 (Sheldrick, 1997)'
_computing_structure_solution 'SHELXS86 (Sheldrick, 1990)'
_diffrn_ambient_temperature 296(2)
_diffrn_measured_fraction_theta_full 1.000
_diffrn_measured_fraction_theta_max 1.000
_diffrn_measurement_device 'Enraf-Nonius CAD-4'
_diffrn_measurement_method '\w/2\q scans'
_diffrn_radiation_monochromator graphite
_diffrn_radiation_source 'fine-focus sealed tube'
_diffrn_radiation_type MoK\a
_diffrn_radiation_wavelength 0.71073
_diffrn_reflns_av_R_equivalents 0.021
_diffrn_reflns_av_sigmaI/netI 0.044
_diffrn_reflns_limit_h_max 13
_diffrn_reflns_limit_h_min -12
_diffrn_reflns_limit_k_max 17
_diffrn_reflns_limit_k_min -16
_diffrn_reflns_limit_l_max 18
_diffrn_reflns_limit_l_min 0
_diffrn_reflns_number 8795
_diffrn_reflns_theta_full 29.96
_diffrn_reflns_theta_max 29.96
_diffrn_reflns_theta_min 1.69
_diffrn_standards_decay_% 2.2
_diffrn_standards_interval_count 400
_diffrn_standards_interval_time 180
_diffrn_standards_number 3
_exptl_absorpt_coefficient_mu 0.457
_exptl_absorpt_correction_T_max 0.869
_exptl_absorpt_correction_T_min 0.831
_exptl_absorpt_correction_type 'numerical (Coppens et al., 1965)'
_exptl_crystal_colour green
_exptl_crystal_density_diffrn 1.433
_exptl_crystal_density_meas ?
_exptl_crystal_description prism
_exptl_crystal_F_000 652
_exptl_crystal_size_max 0.66
_exptl_crystal_size_mid 0.40
_exptl_crystal_size_min 0.35
_refine_diff_density_max 0.275
_refine_diff_density_min -0.429
_refine_ls_extinction_coef 0.0068(7)
_refine_ls_extinction_method SHELXL97
_refine_ls_goodness_of_fit_ref 1.092
_refine_ls_hydrogen_treatment 'H atoms: see below'
_refine_ls_matrix_type full
_refine_ls_number_parameters 485
_refine_ls_number_reflns 8461
_refine_ls_number_restraints 0
_refine_ls_restrained_S_all 1.092
_refine_ls_R_factor_all 0.101
_refine_ls_R_factor_gt 0.044
_refine_ls_shift/su_max 0.004
_refine_ls_shift/su_mean 0.000
_refine_ls_structure_factor_coef Fsqd
_refine_ls_weighting_details 'w = 1/[\s^2^(Fo^2^)+(0.0343P)^2^+0.7029P] where P=(Fo^2^+2Fc^2^)/3'
_refine_ls_weighting_scheme calc
_refine_ls_wR_factor_ref 0.121
_reflns_number_observed 5482
_reflns_number_total 8461
_reflns_observed_criterion I>2sigma(I)
_cod_data_source_file sk1188.cif
_cod_data_source_block limin7
_cod_depositor_comments
;
The following automatic conversions were performed:

'_exptl_crystal_density_meas' value 'not measured' was changed to '?'
- the value is perceived as not measured.

Automatic conversion script
Id: cif_fix_values 3008 2015-01-20 13:52:24Z robertas 

The following automatic conversions were performed:

'_refine_ls_weighting_scheme' value 'calc w =
1/[\s^2^(Fo^2^)+(0.0343P)^2^+0.7029P] where P=(Fo^2^+2Fc^2^)/3' was
changed to 'calc'. New tag '_refine_ls_weighting_details' was
created. The value of the new tag was set to 'w =
1/[\s^2^(Fo^2^)+(0.0343P)^2^+0.7029P] where P=(Fo^2^+2Fc^2^)/3'.

Automatic conversion script
Id: cif_fix_values 3143 2015-03-26 13:38:13Z robertas 
;
_cod_original_cell_volume 1456.1(11)
_cod_database_code 2007763

loop_
_symmetry_equiv_pos_as_xyz
'x, y, z'
'-x, -y, -z'

loop_
_atom_site_label
_atom_site_fract_x
_atom_site_fract_y
_atom_site_fract_z
_atom_site_U_iso_or_equiv
_atom_site_adp_type
_atom_site_calc_flag
_atom_site_refinement_flags
_atom_site_occupancy
_atom_site_disorder_assembly
_atom_site_disorder_group
_atom_site_type_symbol
V 0.01361(4) 0.18733(3) 0.05549(3) 0.04880(9) Uani d . 1 . . V
C11A -0.00488(18) -0.04343(15) 0.06009(14) 0.0409(4) Uani d . 1 . . C
O11A -0.00414(14) -0.00562(11) 0.13113(10) 0.0475(3) Uani d . 1 . . O
O12A 0.01218(15) 0.14680(11) -0.07470(10) 0.0504(3) Uani d . 1 . . O
C11B 0.2566(2) 0.09846(15) 0.14889(16) 0.0458(4) Uani d . 1 . . C
C21B 0.1322(2) 0.11792(17) 0.24113(16) 0.0488(5) Uani d . 1 . . C
O11B 0.22320(14) 0.13215(11) 0.05440(11) 0.0504(3) Uani d . 1 . . O
O12B 0.37353(15) 0.05382(12) 0.17097(13) 0.0604(4) Uani d . 1 . . O
O21B 0.01655(15) 0.16695(12) 0.20867(12) 0.0569(4) Uani d . 1 . . O
O22B 0.14857(18) 0.08753(16) 0.33594(13) 0.0754(5) Uani d . 1 . . O
O1 0.0258(2) 0.32086(12) -0.01158(15) 0.0766(5) Uani d . 1 . . O
P1 0.83031(5) 0.54857(4) 0.69465(4) 0.03647(10) Uani d . 1 . . P
C2A 0.7256(2) 0.33258(17) 0.79862(17) 0.0541(5) Uani d . 1 . . C
C3A 0.6754(3) 0.23528(19) 0.8013(2) 0.0677(7) Uani d . 1 . . C
C4A 0.6533(3) 0.23087(19) 0.7072(2) 0.0649(6) Uani d . 1 . . C
C5A 0.6830(3) 0.32230(19) 0.60819(19) 0.0612(6) Uani d . 1 . . C
C6A 0.7348(2) 0.41992(17) 0.60325(16) 0.0492(5) Uani d . 1 . . C
C1A 0.75555(18) 0.42584(14) 0.69880(14) 0.0397(4) Uani d . 1 . . C
C2B 0.6664(2) 0.69920(18) 0.54881(17) 0.0540(5) Uani d . 1 . . C
C3B 0.6452(3) 0.7937(2) 0.45562(19) 0.0644(6) Uani d . 1 . . C
C4B 0.7605(3) 0.85503(18) 0.38355(18) 0.0675(7) Uani d . 1 . . C
C5B 0.8974(3) 0.82386(19) 0.40310(18) 0.0648(6) Uani d . 1 . . C
C6B 0.9206(2) 0.73059(17) 0.49714(16) 0.0500(5) Uani d . 1 . . C
C1B 0.8055(2) 0.66813(14) 0.57031(14) 0.0410(4) Uani d . 1 . . C
C2C 1.0985(2) 0.59674(17) 0.70057(16) 0.0481(5) Uani d . 1 . . C
C3C 1.2427(2) 0.5716(2) 0.70517(18) 0.0551(5) Uani d . 1 . . C
C4C 1.3074(2) 0.4657(2) 0.70966(17) 0.0588(6) Uani d . 1 . . C
C5C 1.2293(2) 0.38438(19) 0.71008(18) 0.0568(5) Uani d . 1 . . C
C6C 1.0847(2) 0.40833(16) 0.70359(15) 0.0462(4) Uani d . 1 . . C
C1C 1.01931(18) 0.51552(14) 0.69776(13) 0.0386(4) Uani d . 1 . . C
C2D 0.6156(2) 0.64849(18) 0.82032(17) 0.0547(5) Uani d . 1 . . C
C3D 0.5505(3) 0.6647(2) 0.9180(2) 0.0676(7) Uani d . 1 . . C
C4D 0.6095(3) 0.6154(2) 1.00823(19) 0.0659(6) Uani d . 1 . . C
C5D 0.7341(3) 0.5465(3) 1.00473(19) 0.0728(7) Uani d . 1 . . C
C6D 0.8016(2) 0.5283(2) 0.90835(17) 0.0617(6) Uani d . 1 . . C
C1D 0.74220(18) 0.57902(14) 0.81595(14) 0.0386(4) Uani d . 1 . . C
O2 -0.20700(17) 0.18201(15) 0.10063(15) 0.0654(4) Uani d . 1 . . O
O3 -0.3338(2) 0.17474(15) 0.30314(15) 0.0714(5) Uani d . 1 . . O
O4 0.4399(2) 0.03702(17) 0.37780(19) 0.0889(6) Uani d . 1 . . O
O5 0.8445(2) 0.11386(17) 0.45685(15) 0.0768(5) Uani d . 1 . . O
O6 0.6624(2) 0.02027(19) 0.07383(18) 0.0877(6) Uani d . 1 . . O
H21 -0.233(4) 0.126(3) 0.099(3) 0.112(12) Uiso d . 1 . . H
H22 -0.238(3) 0.172(2) 0.168(2) 0.074(8) Uiso d . 1 . . H
H31 -0.282(3) 0.149(2) 0.353(2) 0.090(9) Uiso d . 1 . . H
H32 -0.403(3) 0.136(2) 0.327(2) 0.086(9) Uiso d . 1 . . H
H41 0.4200 0.0403 0.3297 0.130(15) Uiso d . 1 . . H
H42 0.3797 0.0394 0.4305 0.22(2) Uiso d . 1 . . H
H51 0.841(4) 0.057(3) 0.518(3) 0.131(13) Uiso d . 1 . . H
H52 0.932(4) 0.110(3) 0.418(3) 0.134(14) Uiso d . 1 . . H
H61 0.581(3) 0.029(2) 0.093(2) 0.085(9) Uiso d . 1 . . H
H62 0.676(4) -0.028(3) 0.053(3) 0.116(13) Uiso d . 1 . . H
H2A 0.739(2) 0.3363(17) 0.8591(18) 0.056(6) Uiso d . 1 . . H
H3A 0.655(3) 0.176(2) 0.867(2) 0.074(7) Uiso d . 1 . . H
H4A 0.623(3) 0.165(2) 0.708(2) 0.075(8) Uiso d . 1 . . H
H5A 0.671(3) 0.319(2) 0.548(2) 0.072(7) Uiso d . 1 . . H
H6A 0.758(2) 0.4798(18) 0.5378(18) 0.061(6) Uiso d . 1 . . H
H2B 0.585(3) 0.661(2) 0.594(2) 0.074(7) Uiso d . 1 . . H
H3B 0.551(3) 0.8122(19) 0.4402(19) 0.070(7) Uiso d . 1 . . H
H4B 0.750(2) 0.917(2) 0.3208(19) 0.068(7) Uiso d . 1 . . H
H5B 0.971(3) 0.858(2) 0.359(2) 0.084(8) Uiso d . 1 . . H
H6B 1.008(2) 0.7125(18) 0.5093(17) 0.055(6) Uiso d . 1 . . H
H2C 1.057(2) 0.6683(19) 0.6979(18) 0.065(7) Uiso d . 1 . . H
H3C 1.291(3) 0.6237(19) 0.7092(18) 0.066(7) Uiso d . 1 . . H
H4C 1.406(2) 0.4504(18) 0.7127(18) 0.063(6) Uiso d . 1 . . H
H5C 1.269(3) 0.312(2) 0.714(2) 0.077(8) Uiso d . 1 . . H
H6C 1.028(2) 0.3537(17) 0.7025(16) 0.048(5) Uiso d . 1 . . H
H2D 0.576(2) 0.6844(19) 0.7587(18) 0.063(7) Uiso d . 1 . . H
H3D 0.469(3) 0.711(2) 0.918(2) 0.088(8) Uiso d . 1 . . H
H4D 0.565(3) 0.628(2) 1.073(2) 0.086(8) Uiso d . 1 . . H
H5D 0.777(3) 0.504(2) 1.069(2) 0.097(9) Uiso d . 1 . . H
H6D 0.885(3) 0.4774(19) 0.9069(18) 0.068(7) Uiso d . 1 . . H

loop_
_atom_site_aniso_label
_atom_site_aniso_U_11
_atom_site_aniso_U_22
_atom_site_aniso_U_33
_atom_site_aniso_U_12
_atom_site_aniso_U_13
_atom_site_aniso_U_23
V 0.04904(18) 0.04274(16) 0.05331(18) 0.00627(13) -0.01650(14) -0.01679(13)
C11A 0.0369(8) 0.0396(8) 0.0368(8) -0.0018(7) -0.0070(7) -0.0056(7)
O11A 0.0538(7) 0.0473(7) 0.0360(6) -0.0034(6) -0.0099(5) -0.0099(5)
O12A 0.0631(8) 0.0382(6) 0.0425(6) -0.0044(6) -0.0164(6) -0.0042(5)
C11B 0.0406(9) 0.0368(8) 0.0554(10) -0.0044(7) -0.0074(8) -0.0138(8)
C21B 0.0453(10) 0.0515(10) 0.0503(10) -0.0042(8) -0.0084(8) -0.0206(8)
O11B 0.0443(7) 0.0523(7) 0.0501(7) -0.0019(6) -0.0039(6) -0.0190(6)
O12B 0.0404(7) 0.0604(8) 0.0765(9) 0.0036(6) -0.0142(6) -0.0234(7)
O21B 0.0442(7) 0.0712(8) 0.0625(8) 0.0099(6) -0.0125(6) -0.0371(7)
O22B 0.0620(9) 0.1076(13) 0.0525(8) -0.0024(9) -0.0148(7) -0.0257(8)
O1 0.0928(11) 0.0414(8) 0.0965(11) 0.0052(8) -0.0413(9) -0.0176(8)
P1 0.0355(2) 0.0338(2) 0.03377(19) 0.00098(16) -0.00573(16) -0.00841(16)
C2A 0.0668(13) 0.0450(10) 0.0430(10) -0.0076(9) -0.0118(9) -0.0073(8)
C3A 0.0851(16) 0.0420(11) 0.0590(13) -0.0156(11) -0.0115(12) 0.0000(10)
C4A 0.0719(14) 0.0451(10) 0.0768(14) -0.0137(10) -0.0114(12) -0.0212(10)
C5A 0.0722(14) 0.0611(12) 0.0555(11) -0.0140(11) -0.0120(10) -0.0248(10)
C6A 0.0534(11) 0.0465(10) 0.0419(9) -0.0084(8) -0.0052(8) -0.0120(8)
C1A 0.0367(8) 0.0358(8) 0.0400(8) -0.0018(7) -0.0045(7) -0.0100(7)
C2B 0.0524(11) 0.0519(11) 0.0489(10) 0.0035(9) -0.0144(9) -0.0105(9)
C3B 0.0739(14) 0.0587(12) 0.0583(12) 0.0167(11) -0.0309(10) -0.0172(10)
C4B 0.1072(18) 0.0396(10) 0.0479(11) 0.0052(11) -0.0291(12) -0.0047(9)
C5B 0.0891(17) 0.0474(11) 0.0445(11) -0.0186(11) -0.0067(11) -0.0031(9)
C6B 0.0558(11) 0.0444(9) 0.0427(9) -0.0066(8) -0.0073(8) -0.0099(8)
C1B 0.0477(9) 0.0338(8) 0.0355(8) 0.0014(7) -0.0083(7) -0.0087(6)
C2C 0.0460(10) 0.0456(9) 0.0503(10) -0.0009(8) -0.0088(8) -0.0173(8)
C3C 0.0453(10) 0.0654(12) 0.0549(11) -0.0066(9) -0.0108(9) -0.0217(9)
C4C 0.0411(10) 0.0809(14) 0.0519(11) 0.0100(10) -0.0127(8) -0.0261(10)
C5C 0.0513(11) 0.0613(11) 0.0576(11) 0.0185(9) -0.0148(9) -0.0286(9)
C6C 0.0448(9) 0.0461(9) 0.0463(9) 0.0056(8) -0.0086(8) -0.0198(8)
C1C 0.0364(8) 0.0404(8) 0.0334(8) 0.0011(7) -0.0043(6) -0.0113(6)
C2D 0.0509(11) 0.0584(11) 0.0499(10) 0.0145(9) -0.0140(8) -0.0202(9)
C3D 0.0572(13) 0.0698(13) 0.0702(13) 0.0179(11) -0.0051(11) -0.0341(11)
C4D 0.0654(14) 0.0809(14) 0.0551(11) -0.0051(12) 0.0026(10) -0.0390(11)
C5D 0.0642(14) 0.1081(19) 0.0444(11) 0.0051(13) -0.0123(10) -0.0304(12)
C6D 0.0497(11) 0.0835(15) 0.0450(10) 0.0162(11) -0.0135(8) -0.0228(10)
C1D 0.0380(8) 0.0369(8) 0.0373(8) 0.0006(7) -0.0062(6) -0.0126(6)
O2 0.0475(8) 0.0776(10) 0.0762(10) 0.0148(7) -0.0193(7) -0.0373(8)
O3 0.0626(10) 0.0752(10) 0.0805(10) 0.0000(8) -0.0212(8) -0.0317(9)
O4 0.0684(11) 0.0961(14) 0.1000(13) -0.0013(10) -0.0350(10) -0.0259(11)
O5 0.0663(10) 0.0870(12) 0.0657(10) -0.0076(9) -0.0127(8) -0.0172(9)
O6 0.0460(9) 0.1252(14) 0.1145(13) -0.0087(10) 0.0000(9) -0.0777(11)

loop_
_atom_type_symbol
_atom_type_description
_atom_type_scat_dispersion_real
_atom_type_scat_dispersion_imag
_atom_type_scat_source
C C 0.0033 0.0016 'International Tables Vol C Tables 4.2.6.8 and 6.1.1.4'
H H 0.0000 0.0000 'International Tables Vol C Tables 4.2.6.8 and 6.1.1.4'
O O 0.0106 0.0060 'International Tables Vol C Tables 4.2.6.8 and 6.1.1.4'
P P 0.1023 0.0942 'International Tables Vol C Tables 4.2.6.8 and 6.1.1.4'
V V 0.3005 0.5294 'International Tables Vol C Tables 4.2.6.8 and 6.1.1.4'

loop_
_geom_angle_atom_site_label_1
_geom_angle_atom_site_label_2
_geom_angle_atom_site_label_3
_geom_angle_site_symmetry_1
_geom_angle_site_symmetry_3
_geom_angle
_geom_angle_publ_flag
O1 V O21B . . 103.71(9) yes
O1 V O11B . . 101.73(9) yes
O21B V O11B . . 81.14(7) yes
O1 V O12A . . 96.64(9) yes
O21B V O12A . . 159.55(6) yes
O11B V O12A . . 93.02(7) yes
O1 V O2 . . 99.46(9) yes
O21B V O2 . . 89.20(7) yes
O11B V O2 . . 158.26(6) yes
O12A V O2 . . 89.30(8) yes
O1 V O11A . . 172.79(8) yes
O21B V O11A . . 83.49(6) yes
O11B V O11A . . 79.05(6) yes
O12A V O11A . . 76.15(6) yes
O2 V O11A . . 80.55(7) yes
O11A C11A O12A . 2 127.04(16) no
O11A C11A C11A . 2 117.3(2) no
O12A C11A C11A 2 2 115.6(2) no
C11A O11A V . . 111.25(11) no
C11A O12A V 2 . 119.63(12) no
O12B C11B O11B . . 126.36(19) no
O12B C11B C21B . . 119.51(19) no
O11B C11B C21B . . 114.13(16) no
O22B C21B O21B . . 124.78(19) no
O22B C21B C11B . . 120.93(18) no
O21B C21B C11B . . 114.29(17) no
C11B O11B V . . 114.19(12) no
C21B O21B V . . 115.39(13) no
C1D P1 C1C . . 107.36(9) no
C1D P1 C1A . . 109.56(9) no
C1C P1 C1A . . 108.95(9) no
C1D P1 C1B . . 111.07(9) no
C1C P1 C1B . . 111.18(9) no
C1A P1 C1B . . 108.68(9) no
C3A C2A C1A . . 119.7(2) no
C3A C2A H2A . . 120.9(14) ?
C1A C2A H2A . . 119.4(14) ?
C4A C3A C2A . . 120.5(2) no
C4A C3A H3A . . 121.1(17) ?
C2A C3A H3A . . 118.4(17) ?
C3A C4A C5A . . 120.2(2) no
C3A C4A H4A . . 120.7(15) ?
C5A C4A H4A . . 118.9(15) ?
C4A C5A C6A . . 120.3(2) no
C4A C5A H5A . . 120.4(16) ?
C6A C5A H5A . . 119.3(16) ?
C5A C6A C1A . . 119.87(18) no
C5A C6A H6A . . 121.0(15) ?
C1A C6A H6A . . 119.1(15) ?
C6A C1A C2A . . 119.36(19) no
C6A C1A P1 . . 121.15(13) no
C2A C1A P1 . . 119.39(16) no
C3B C2B C1B . . 119.5(2) no
C3B C2B H2B . . 116.6(15) ?
C1B C2B H2B . . 123.9(15) ?
C4B C3B C2B . . 120.2(2) no
C4B C3B H3B . . 120.9(13) ?
C2B C3B H3B . . 118.8(14) ?
C5B C4B C3B . . 120.5(2) no
C5B C4B H4B . . 117.5(15) ?
C3B C4B H4B . . 122.0(15) ?
C4B C5B C6B . . 120.2(2) no
C4B C5B H5B . . 122.3(18) ?
C6B C5B H5B . . 117.5(18) ?
C1B C6B C5B . . 119.8(2) no
C1B C6B H6B . . 120.8(13) ?
C5B C6B H6B . . 119.3(13) ?
C6B C1B C2B . . 119.66(17) no
C6B C1B P1 . . 121.24(15) no
C2B C1B P1 . . 119.09(14) no
C3C C2C C1C . . 119.61(19) no
C3C C2C H2C . . 119.1(15) ?
C1C C2C H2C . . 121.3(15) ?
C2C C3C C4C . . 120.2(2) no
C2C C3C H3C . . 118.5(15) ?
C4C C3C H3C . . 121.2(15) ?
C5C C4C C3C . . 120.5(2) no
C5C C4C H4C . . 120.8(14) ?
C3C C4C H4C . . 118.7(14) ?
C4C C5C C6C . . 120.4(2) no
C4C C5C H5C . . 122.5(16) ?
C6C C5C H5C . . 117.1(16) ?
C5C C6C C1C . . 119.3(2) no
C5C C6C H6C . . 122.4(12) ?
C1C C6C H6C . . 118.3(12) ?
C6C C1C C2C . . 119.98(18) no
C6C C1C P1 . . 120.86(15) no
C2C C1C P1 . . 119.06(14) no
C3D C2D C1D . . 119.2(2) no
C3D C2D H2D . . 120.3(14) ?
C1D C2D H2D . . 120.5(14) ?
C4D C3D C2D . . 121.1(2) no
C4D C3D H3D . . 121.8(17) ?
C2D C3D H3D . . 117.0(17) ?
C3D C4D C5D . . 120.0(2) no
C3D C4D H4D . . 120.3(16) ?
C5D C4D H4D . . 119.7(16) ?
C4D C5D C6D . . 120.3(2) no
C4D C5D H5D . . 123.4(17) ?
C6D C5D H5D . . 116.2(17) ?
C1D C6D C5D . . 119.9(2) no
C1D C6D H6D . . 119.6(14) ?
C5D C6D H6D . . 120.4(14) ?
C6D C1D C2D . . 119.48(18) no
C6D C1D P1 . . 118.14(15) no
C2D C1D P1 . . 122.34(15) no
V O2 H21 . . 111(2) ?
V O2 H22 . . 111.7(18) ?
H21 O2 H22 . . 101(3) ?
H31 O3 H32 . . 107(3) ?
H41 O4 H42 . . 120.8(3) ?
H51 O5 H52 . . 106(3) ?
H61 O6 H62 . . 108(3) ?

loop_
_geom_bond_atom_site_label_1
_geom_bond_atom_site_label_2
_geom_bond_site_symmetry_2
_geom_bond_distance
_geom_bond_publ_flag
V O1 . 1.5854(17) yes
V O21B . 1.9831(18) yes
V O11B . 2.0159(16) yes
V O12A . 2.0233(17) yes
V O2 . 2.0443(18) yes
V O11A . 2.2745(18) yes
C11A O11A . 1.235(2) no
C11A O12A 2 1.265(2) no
C11A C11A 2 1.543(3) no
O12A C11A 2 1.265(2) no
C11B O12B . 1.224(2) no
C11B O11B . 1.281(2) no
C11B C21B . 1.553(3) no
C21B O22B . 1.224(3) no
C21B O21B . 1.273(2) no
P1 C1D . 1.7968(19) no
P1 C1C . 1.7984(19) no
P1 C1A . 1.800(2) no
P1 C1B . 1.8001(19) no
C2A C3A . 1.386(3) no
C2A C1A . 1.392(3) no
C2A H2A . 0.88(2) ?
C3A C4A . 1.364(4) no
C3A H3A . 0.91(2) ?
C4A C5A . 1.374(3) no
C4A H4A . 0.92(3) ?
C5A C6A . 1.385(3) no
C5A H5A . 0.87(3) ?
C6A C1A . 1.386(3) no
C6A H6A . 0.91(2) ?
C2B C3B . 1.385(3) no
C2B C1B . 1.398(3) no
C2B H2B . 0.92(2) ?
C3B C4B . 1.373(4) no
C3B H3B . 0.95(2) ?
C4B C5B . 1.369(4) no
C4B H4B . 0.91(2) ?
C5B C6B . 1.389(3) no
C5B H5B . 0.84(3) ?
C6B C1B . 1.382(3) no
C6B H6B . 0.87(2) ?
C2C C3C . 1.378(3) no
C2C C1C . 1.396(3) no
C2C H2C . 0.93(2) ?
C3C C4C . 1.380(3) no
C3C H3C . 0.90(2) ?
C4C C5C . 1.371(3) no
C4C H4C . 0.95(2) ?
C5C C6C . 1.386(3) no
C5C H5C . 0.93(3) ?
C6C C1C . 1.392(3) no
C6C H6C . 0.96(2) ?
C2D C3D . 1.384(3) no
C2D C1D . 1.386(3) no
C2D H2D . 0.92(2) ?
C3D C4D . 1.352(4) no
C3D H3D . 0.90(3) ?
C4D C5D . 1.367(3) no
C4D H4D . 0.94(3) ?
C5D C6D . 1.385(3) no
C5D H5D . 0.97(3) ?
C6D C1D . 1.378(3) no
C6D H6D . 0.95(2) ?
O2 H21 . 0.80(3) ?
O2 H22 . 0.85(3) ?
O3 H31 . 0.87(3) ?
O3 H32 . 0.81(3) ?
O4 H41 . 0.706(2) ?
O4 H42 . 0.798(2) ?
O5 H51 . 0.85(3) ?
O5 H52 . 0.87(4) ?
O6 H61 . 0.76(3) ?
O6 H62 . 0.75(4) ?

loop_
_geom_hbond_atom_site_label_D
_geom_hbond_atom_site_label_H
_geom_hbond_atom_site_label_A
_geom_hbond_site_symmetry_A
_geom_hbond_distance_DH
_geom_hbond_distance_HA
_geom_hbond_distance_DA
_geom_hbond_angle_DHA
O2 H21 O6 1_455 0.80(4) 1.98(4) 2.760(3) 164(4)
O2 H22 O3 . 0.84(2) 1.83(3) 2.656(3) 168(3)
O3 H31 O5 1_455 0.87(3) 1.96(3) 2.817(3) 172(3)
O3 H32 O4 1_455 0.81(3) 1.93(3) 2.732(3) 176(3)
O4 H41 O12B . 0.71 2.23 2.937(3) 176
O4 H41 O22B . 0.71 2.56 2.909(3) 113
O5 H51 O22B 2_656 0.85(4) 2.10(4) 2.952(3) 175(4)
O5 H52 O21B 1_655 0.87(4) 2.55(4) 3.171(3) 129(3)
O5 H52 O22B 1_655 0.87(4) 2.12(4) 2.985(3) 175(4)
O6 H61 O12B . 0.76(3) 2.03(3) 2.782(3) 169(3)
O6 H62 O11B 2_655 0.76(4) 2.28(4) 3.003(3) 160(4)
C6D H6D O1 1_656 0.95(3) 2.27(3) 3.145(3) 152.5(19)

loop_
_geom_torsion_atom_site_label_1
_geom_torsion_atom_site_label_2
_geom_torsion_atom_site_label_3
_geom_torsion_atom_site_label_4
_geom_torsion_site_symmetry_1
_geom_torsion_site_symmetry_3
_geom_torsion_site_symmetry_4
_geom_torsion
_geom_torsion_publ_flag
O12A C11A O11A V 2 . . 179.27(15) ?
C11A C11A O11A V 2 . . -0.4(2) ?
O1 V O11A C11A . . . 1.6(7) ?
O21B V O11A C11A . . . -177.47(13) ?
O11B V O11A C11A . . . -95.28(13) ?
O12A V O11A C11A . . . 0.63(12) ?
O2 V O11A C11A . . . 92.26(13) ?
O1 V O12A C11A . . 2 179.25(14) ?
O21B V O12A C11A . . 2 4.5(3) ?
O11B V O12A C11A . . 2 77.07(14) ?
O2 V O12A C11A . . 2 -81.30(14) ?
O11A V O12A C11A . . 2 -0.86(13) ?
O12B C11B C21B O22B . . . -1.2(3) y
O11B C11B C21B O22B . . . 178.50(19) y
O12B C11B C21B O21B . . . 178.64(18) y
O11B C11B C21B O21B . . . -1.6(2) y
O11A C11A C11A O11A . 2 2 180.0 y
O11A C11A C11A O12A . 2 . 180.0 y
O12B C11B O11B V . . . 174.37(16) ?
C21B C11B O11B V . . . -5.4(2) ?
O1 V O11B C11B . . . 109.72(15) ?
O21B V O11B C11B . . . 7.44(13) ?
O12A V O11B C11B . . . -152.85(13) ?
O2 V O11B C11B . . . -57.1(3) ?
O11A V O11B C11B . . . -77.59(13) ?
O22B C21B O21B V . . . -172.20(18) ?
C11B C21B O21B V . . . 7.9(2) ?
O1 V O21B C21B . . . -108.50(16) ?
O11B V O21B C21B . . . -8.50(14) ?
O12A V O21B C21B . . . 66.1(2) ?
O2 V O21B C21B . . . 151.96(15) ?
O11A V O21B C21B . . . 71.38(15) ?
C1A C2A C3A C4A . . . -0.8(4) ?
C2A C3A C4A C5A . . . 1.1(4) ?
C3A C4A C5A C6A . . . -0.4(4) ?
C4A C5A C6A C1A . . . -0.5(3) ?
C5A C6A C1A C2A . . . 0.8(3) ?
C5A C6A C1A P1 . . . 177.15(16) ?
C3A C2A C1A C6A . . . -0.1(3) ?
C3A C2A C1A P1 . . . -176.54(18) ?
C1D P1 C1A C6A . . . 142.49(15) ?
C1C P1 C1A C6A . . . -100.33(16) ?
C1B P1 C1A C6A . . . 20.95(18) ?
C1D P1 C1A C2A . . . -41.11(18) ?
C1C P1 C1A C2A . . . 76.07(17) ?
C1B P1 C1A C2A . . . -162.65(15) ?
C1B C2B C3B C4B . . . 1.4(4) ?
C2B C3B C4B C5B . . . -0.3(4) ?
C3B C4B C5B C6B . . . -0.9(4) ?
C4B C5B C6B C1B . . . 0.9(4) ?
C5B C6B C1B C2B . . . 0.2(3) ?
C5B C6B C1B P1 . . . -178.65(18) ?
C3B C2B C1B C6B . . . -1.4(3) ?
C3B C2B C1B P1 . . . 177.52(18) ?
C1D P1 C1B C6B . . . 112.46(18) ?
C1C P1 C1B C6B . . . -7.0(2) ?
C1A P1 C1B C6B . . . -126.94(17) ?
C1D P1 C1B C2B . . . -66.41(19) ?
C1C P1 C1B C2B . . . 174.10(16) ?
C1A P1 C1B C2B . . . 54.19(19) ?
C1C C2C C3C C4C . . . -1.5(3) ?
C2C C3C C4C C5C . . . -0.3(3) ?
C3C C4C C5C C6C . . . 1.4(3) ?
C4C C5C C6C C1C . . . -0.6(3) ?
C5C C6C C1C C2C . . . -1.2(3) ?
C5C C6C C1C P1 . . . -177.57(15) ?
C3C C2C C1C C6C . . . 2.3(3) ?
C3C C2C C1C P1 . . . 178.73(15) ?
C1D P1 C1C C6C . . . 118.01(15) ?
C1A P1 C1C C6C . . . -0.56(17) ?
C1B P1 C1C C6C . . . -120.31(15) ?
C1D P1 C1C C2C . . . -58.40(16) ?
C1A P1 C1C C2C . . . -176.97(14) ?
C1B P1 C1C C2C . . . 63.28(17) ?
C1D C2D C3D C4D . . . 1.0(4) ?
C2D C3D C4D C5D . . . -1.2(4) ?
C3D C4D C5D C6D . . . 1.1(4) ?
C4D C5D C6D C1D . . . -0.7(4) ?
C5D C6D C1D C2D . . . 0.5(4) ?
C5D C6D C1D P1 . . . -177.7(2) ?
C3D C2D C1D C6D . . . -0.6(3) ?
C3D C2D C1D P1 . . . 177.50(18) ?
C1C P1 C1D C6D . . . -27.65(19) ?
C1A P1 C1D C6D . . . 90.52(18) ?
C1B P1 C1D C6D . . . -149.39(17) ?
C1C P1 C1D C2D . . . 154.20(17) ?
C1A P1 C1D C2D . . . -87.62(18) ?
C1B P1 C1D C2D . . . 32.46(19) ?
